data_7154853
loop_
_publ_author_name
'Lloyd, Matthew G.'
'D'Acunto, Mariantonietta'
'Taylor, Richard J. K.'
'Unsworth, William P.'

_publ_section_title
;
 A selective C-H insertion/olefination protocol for the synthesis of
 \a-methylene-\g-butyrolactone natural products.
;
_journal_issue 5
_journal_name_full 'Organic &amp; biomolecular chemistry'
_journal_page_first 1641
_journal_page_last 1645
_journal_paper_doi 10.1039/c5ob02579f
_journal_volume 14
_journal_year 2016
_chemical_formula_moiety 'C15 H20 O2'
_chemical_formula_sum 'C15 H20 O2'
_chemical_formula_weight 232.31
_chemical_melting_point 337.5(15)
_chemical_name_systematic
(3aRS,5aRS,9aSR,9bRS)-5a,9-dimethyl-3-methylene-3a,4,5,5a,6,7,9a,9b-octahydronaphtho[1,2-b]furan-2(3H)-one
_space_group_crystal_system triclinic
_space_group_IT_number 2
_space_group_name_Hall '-P 1'
_space_group_name_H-M_alt 'P -1'
_symmetry_space_group_name_Hall '-P 1'
_symmetry_space_group_name_H-M 'P -1'
_atom_sites_solution_hydrogens geom
_atom_sites_solution_primary iterative
_atom_sites_solution_secondary difmap
_audit_creation_date 2015-07-17
_audit_creation_method
;
Olex2 1.2
(compiled 2015.01.26 svn.r3150 for OlexSys, GUI svn.r4998)
;
_audit_update_record
;
2015-08-28 deposited with the CCDC.
2015-12-16 downloaded from the CCDC.
;
_cell_angle_alpha 89.047(4)
_cell_angle_beta 89.710(4)
_cell_angle_gamma 89.044(4)
_cell_formula_units_Z 2
_cell_length_a 7.4631(4)
_cell_length_b 8.1068(4)
_cell_length_c 10.7071(5)
_cell_measurement_reflns_used 2367
_cell_measurement_temperature 132(30)
_cell_measurement_theta_max 70.8450
_cell_measurement_theta_min 9.1030
_cell_volume 647.61(6)
_computing_cell_refinement
;
CrysAlisPro, Agilent Technologies,
Version 1.171.37.35 (release 13-08-2014 CrysAlis171 .NET)
(compiled Aug 13 2014,18:06:01)
;
_computing_data_collection
;
CrysAlisPro, Agilent Technologies,
Version 1.171.37.35 (release 13-08-2014 CrysAlis171 .NET)
(compiled Aug 13 2014,18:06:01)
;
_computing_data_reduction
;
CrysAlisPro, Agilent Technologies,
Version 1.171.37.35 (release 13-08-2014 CrysAlis171 .NET)
(compiled Aug 13 2014,18:06:01)
;
_computing_molecular_graphics 'Olex2 (Dolomanov et al., 2009)'
_computing_publication_material 'Olex2 (Dolomanov et al., 2009)'
_computing_structure_refinement 'ShelXL (Sheldrick, 2008)'
_computing_structure_solution
;
Superflip (Palatinus & Chapuis, 2007;Palatinus & van der Lee, 2008;
Palatinus et al., 2012)
;
_diffrn_ambient_environment N~2~
_diffrn_ambient_temperature 132(30)
_diffrn_detector 'CCD plate'
_diffrn_detector_area_resol_mean 16.1450
_diffrn_detector_type Eos
_diffrn_measured_fraction_theta_full 0.989
_diffrn_measured_fraction_theta_max 0.989
_diffrn_measurement_details
;
  1 omega  -70.00   30.00   1.0000    1.0000
omega____ theta____ kappa____ phi______ frames
    -        0.0000  -77.0000  120.0000 100

  2 omega   33.00  123.00   1.0000    8.0000
omega____ theta____ kappa____ phi______ frames
    -       54.0000   57.0000    0.0000 90

  3 omega   23.00  111.00   1.0000    8.0000
omega____ theta____ kappa____ phi______ frames
    -       54.0000 -125.0000  -90.0000 88

  4 omega  -15.00   75.00   1.0000    8.0000
omega____ theta____ kappa____ phi______ frames
    -       54.0000  -57.0000 -150.0000 90

  5 omega   33.00  123.00   1.0000    8.0000
omega____ theta____ kappa____ phi______ frames
    -       54.0000   57.0000   60.0000 90

  6 omega   35.00   94.00   1.0000   32.0000
omega____ theta____ kappa____ phi______ frames
    -      108.0000  -25.0000    0.0000 59

  7 omega   36.00   92.00   1.0000   32.0000
omega____ theta____ kappa____ phi______ frames
    -      108.0000  -37.0000    0.0000 56

  8 omega   35.00   94.00   1.0000   32.0000
omega____ theta____ kappa____ phi______ frames
    -      108.0000  -25.0000  -90.0000 59

  9 omega   36.00   92.00   1.0000   32.0000
omega____ theta____ kappa____ phi______ frames
    -      108.0000  -37.0000   60.0000 56

 10 omega   36.00  116.00   1.0000   32.0000
omega____ theta____ kappa____ phi______ frames
    -      108.0000 -111.0000   60.0000 80

 11 omega   36.00  116.00   1.0000   32.0000
omega____ theta____ kappa____ phi______ frames
    -      108.0000 -111.0000  -60.0000 80

 12 omega   35.00   94.00   1.0000   32.0000
omega____ theta____ kappa____ phi______ frames
    -      108.0000  -25.0000   90.0000 59

 13 omega   36.00  116.00   1.0000   32.0000
omega____ theta____ kappa____ phi______ frames
    -      108.0000 -111.0000 -150.0000 80

 14 omega   86.00  178.00   1.0000   32.0000
omega____ theta____ kappa____ phi______ frames
    -      108.0000   50.0000  120.0000 92

 15 omega   38.00  138.00   1.0000   32.0000
omega____ theta____ kappa____ phi______ frames
    -      108.0000  -77.0000 -180.0000 100

 16 omega  -30.00   70.00   1.0000    1.0000
omega____ theta____ kappa____ phi______ frames
    -        0.0000   77.0000  -90.0000 100

 17 omega   24.00   55.00   1.0000    8.0000
omega____ theta____ kappa____ phi______ frames
    -       54.0000   77.0000  -90.0000 31

 18 omega   33.00  123.00   1.0000    8.0000
omega____ theta____ kappa____ phi______ frames
    -       54.0000   57.0000 -150.0000 90

 19 omega    1.00   47.00   1.0000    8.0000
omega____ theta____ kappa____ phi______ frames
    -       55.4856  -37.0000   90.0000 46

 20 omega   34.00   60.00   1.0000    8.0000
omega____ theta____ kappa____ phi______ frames
    -       55.4856   19.0000  -60.0000 26

 21 omega   79.00  123.00   1.0000    8.0000
omega____ theta____ kappa____ phi______ frames
    -       55.4856   19.0000  -60.0000 44

 22 omega   31.00   76.00   1.0000    8.0000
omega____ theta____ kappa____ phi______ frames
    -       55.4856 -125.0000  120.0000 45

 23 omega   35.00   84.00   1.0000   32.0000
omega____ theta____ kappa____ phi______ frames
    -      108.0000  -25.0000  150.0000 49

 24 omega   40.00   67.00   1.0000   32.0000
omega____ theta____ kappa____ phi______ frames
    -      108.0000  -91.0000    0.0000 27

 25 omega   60.00   89.00   1.0000   32.0000
omega____ theta____ kappa____ phi______ frames
    -      108.0000  -50.0000 -120.0000 29

 26 omega   52.00  107.00   1.0000   32.0000
omega____ theta____ kappa____ phi______ frames
    -      108.0000  -77.0000   60.0000 55

 27 omega  120.00  152.00   1.0000   32.0000
omega____ theta____ kappa____ phi______ frames
    -      108.0000   63.0000 -180.0000 32

 28 omega   80.00  126.00   1.0000   32.0000
omega____ theta____ kappa____ phi______ frames
    -      108.0000   25.0000  -60.0000 46
;
_diffrn_measurement_device 'four-circle diffractometer'
_diffrn_measurement_device_type 'SuperNova, Dual, Cu at zero, Eos'
_diffrn_measurement_method '\w scans'
_diffrn_orient_matrix_UB_11 0.2021971000
_diffrn_orient_matrix_UB_12 0.0240265000
_diffrn_orient_matrix_UB_13 -0.0216011000
_diffrn_orient_matrix_UB_21 0.0286164000
_diffrn_orient_matrix_UB_22 0.0073133000
_diffrn_orient_matrix_UB_23 0.1421801000
_diffrn_orient_matrix_UB_31 0.0303529000
_diffrn_orient_matrix_UB_32 -0.1884193000
_diffrn_orient_matrix_UB_33 0.0051672000
_diffrn_radiation_monochromator mirror
_diffrn_radiation_probe x-ray
_diffrn_radiation_type CuK\a
_diffrn_radiation_wavelength 1.54181
_diffrn_reflns_av_R_equivalents 0.0157
_diffrn_reflns_av_unetI/netI 0.0212
_diffrn_reflns_limit_h_max 9
_diffrn_reflns_limit_h_min -8
_diffrn_reflns_limit_k_max 7
_diffrn_reflns_limit_k_min -9
_diffrn_reflns_limit_l_max 13
_diffrn_reflns_limit_l_min -12
_diffrn_reflns_number 4954
_diffrn_reflns_theta_full 71.01
_diffrn_reflns_theta_max 71.01
_diffrn_reflns_theta_min 4.13
_diffrn_source 'sealed X-ray tube'
_diffrn_source_type 'SuperNova (Cu) X-ray Source'
_exptl_absorpt_coefficient_mu 0.608
_exptl_absorpt_correction_T_max 0.983
_exptl_absorpt_correction_T_min 0.909
_exptl_absorpt_correction_type gaussian
_exptl_absorpt_process_details
;
CrysAlisPro, Agilent Technologies,
Version 1.171.37.35 (release 13-08-2014 CrysAlis171 .NET)
(compiled Aug 13 2014,18:06:01)
Numerical absorption correction based on gaussian integration over
            a multifaceted crystal model
Empirical absorption correction using spherical harmonics,
 implemented in SCALE3 ABSPACK scaling algorithm.
;
_exptl_crystal_colour 'clear colourless'
_exptl_crystal_colour_lustre clear
_exptl_crystal_colour_primary colourless
_exptl_crystal_density_diffrn 1.191
_exptl_crystal_density_method 'not measured'
_exptl_crystal_F_000 252
_exptl_crystal_recrystallization_method 'Re-crystallisation from solvent: Chloroform/diethyl ether'
_exptl_crystal_size_max 0.2239
_exptl_crystal_size_mid 0.1846
_exptl_crystal_size_min 0.0284
_refine_diff_density_max 0.273
_refine_diff_density_min -0.188
_refine_diff_density_rms 0.036
_refine_ls_extinction_method none
_refine_ls_goodness_of_fit_ref 1.050
_refine_ls_hydrogen_treatment constr
_refine_ls_matrix_type full
_refine_ls_number_parameters 176
_refine_ls_number_reflns 2399
_refine_ls_number_restraints 1
_refine_ls_restrained_S_all 1.050
_refine_ls_R_factor_all 0.0439
_refine_ls_R_factor_gt 0.0395
_refine_ls_shift/su_max 0.000
_refine_ls_shift/su_mean 0.000
_refine_ls_structure_factor_coef Fsqd
_refine_ls_weighting_details 'calc w=1/[\s^2^(Fo^2^)+(0.0623P)^2^+0.1306P] where P=(Fo^2^+2Fc^2^)/3'
_refine_ls_weighting_scheme calc
_refine_ls_wR_factor_gt 0.1080
_refine_ls_wR_factor_ref 0.1119
_reflns_number_gt 2129
_reflns_number_total 2399
_reflns_threshold_expression >2sigma(I)
_cod_data_source_file c5ob02579f2.cif
_cod_data_source_block rjkt1516
_cod_depositor_comments
;
The following automatic conversions were performed:

'_chemical_melting_point' value '336-339' was changed to '337.5(15)'
- the average value was taken and precision was estimated.

Automatic conversion script
Id: cif_fix_values 4268 2015-11-12 08:31:59Z antanas 

 Adding full bibliography for 7154852--7154854.cif.
;
_cod_database_code 7154853
_chemical_oxdiff_formula 'C15 H20 O2'
_chemical_oxdiff_usercomment 'Matthew MGL/07/43-P'
_reflns_odcompleteness_completeness 98.87
_reflns_odcompleteness_iscentric 1
_reflns_odcompleteness_theta 66.97
_olex2_refinement_description
;
1. Fixed Uiso
 At 1.2 times of:
  All C(H) groups, All C(H,H) groups, All C(H,H,H,H) groups
 At 1.5 times of:
  All C(H,H,H) groups
2. Restrained distances
 C9-C10 \\sim C9A-C10
 with sigma of 0.005
3. Uiso/Uaniso restraints and constraints
Uanis(C6) = Uanis(C6A)
Uanis(C7) = Uanis(C7A)
Uanis(C9) = Uanis(C9A)
Uanis(C8A) = Uanis(C8)
Uanis(C14A) = Uanis(C14)
Uanis(C5A) = Uanis(C5)
4. Others
 Sof(H4BC)=Sof(H4BD)=Sof(C5)=Sof(H5A)=Sof(H5B)=Sof(C6)=Sof(C7)=Sof(H7A)=
 Sof(H7B)=Sof(C8)=Sof(H8A)=Sof(H8B)=Sof(C9)=Sof(H9)=Sof(H11A)=Sof(C14)=
 Sof(H14A)=Sof(H14B)=Sof(H14C)=1-FVAR(1)
 Sof(H4AA)=Sof(H4AB)=Sof(C5A)=Sof(H5AA)=Sof(H5AB)=Sof(C6A)=Sof(C7A)=Sof(H7AA)=
 Sof(H7AB)=Sof(C8A)=Sof(H8AA)=Sof(H8AB)=Sof(C9A)=Sof(H9A)=Sof(H11)=Sof(C14A)=
 Sof(H14D)=Sof(H14E)=Sof(H14F)=FVAR(1)
5.a Ternary CH refined with riding coordinates:
 C3(H3), C11(H11A), C11(H11), C12(H12)
5.b Secondary CH2 refined with riding coordinates:
 C4(H4BC,H4BD), C4(H4AA,H4AB), C5(H5A,H5B), C5A(H5AA,H5AB), C7(H7A,H7B),
 C7A(H7AA,H7AB), C8(H8A,H8B), C8A(H8AA,H8AB)
5.c Aromatic/amide H refined with riding coordinates:
 C9(H9), C9A(H9A)
5.d X=CH2 refined with riding coordinates:
 C13(H13A,H13B)
5.e Idealised Me refined as rotating group:
 C14(H14A,H14B,H14C), C14A(H14D,H14E,H14F), C15(H15A,H15B,H15C)
;
_olex2_date_sample_data_collection 2015-07-08
_olex2_exptl_crystal_mounting_method 'oil on micromount'
_olex2_submission_special_instructions 'No special instructions were received'

loop_
_space_group_symop_id
_space_group_symop_operation_xyz
1 'x, y, z'
2 '-x, -y, -z'

loop_
_atom_site_label
_atom_site_type_symbol
_atom_site_fract_x
_atom_site_fract_y
_atom_site_fract_z
_atom_site_U_iso_or_equiv
_atom_site_adp_type
_atom_site_occupancy
_atom_site_calc_flag
_atom_site_disorder_assembly
_atom_site_disorder_group
_atom_site_refinement_flags_posn
C1 C 0.24217(15) 1.05473(15) 1.04176(11) 0.0259(3) Uani 1 d . . .
C2 C 0.21954(15) 0.88501(15) 1.09588(11) 0.0252(3) Uani 1 d . . .
C3 C 0.28858(15) 0.77163(14) 0.99753(11) 0.0256(3) Uani 1 d A . .
H3 H 0.4220 0.7637 1.0050 0.031 Uiso 1 calc . . R
C4 C 0.2183(2) 0.59983(16) 0.98170(13) 0.0384(3) Uani 1 d . . .
H4BC H 0.0856 0.6032 0.9817 0.046 Uiso 0.457(3) calc A 2 R
H4BD H 0.2585 0.5280 1.0522 0.046 Uiso 0.457(3) calc A 2 R
H4AA H 0.0917 0.6030 0.9545 0.046 Uiso 0.543(3) calc A 1 R
H4AB H 0.2280 0.5345 1.0604 0.046 Uiso 0.543(3) calc A 1 R
C5 C 0.2878(9) 0.5294(12) 0.8579(10) 0.0348(10) Uani 0.457(3) d A 2 .
H5A H 0.2240 0.4253 0.8436 0.042 Uiso 0.457(3) calc A 2 R
H5B H 0.4160 0.5001 0.8693 0.042 Uiso 0.457(3) calc A 2 R
C5A C 0.3436(7) 0.5274(10) 0.8781(8) 0.0348(10) Uani 0.543(3) d A 1 .
H5AA H 0.4690 0.5280 0.9076 0.042 Uiso 0.543(3) calc A 1 R
H5AB H 0.3112 0.4113 0.8636 0.042 Uiso 0.543(3) calc A 1 R
C6 C 0.2717(7) 0.6371(9) 0.7364(7) 0.0263(8) Uani 0.457(3) d A 2 .
C6A C 0.3302(6) 0.6255(7) 0.7541(6) 0.0263(8) Uani 0.543(3) d A 1 .
C7 C 0.0797(6) 0.6327(7) 0.6867(5) 0.0347(7) Uani 0.457(3) d A 2 .
H7A H 0.0464 0.5165 0.6740 0.042 Uiso 0.457(3) calc A 2 R
H7B H -0.0030 0.6795 0.7500 0.042 Uiso 0.457(3) calc A 2 R
C7A C 0.1474(5) 0.5979(5) 0.6946(4) 0.0347(7) Uani 0.543(3) d A 1 .
H7AA H 0.0522 0.6384 0.7516 0.042 Uiso 0.543(3) calc A 1 R
H7AB H 0.1307 0.4780 0.6840 0.042 Uiso 0.543(3) calc A 1 R
C8 C 0.0567(6) 0.7278(7) 0.5654(5) 0.0428(8) Uani 0.457(3) d A 2 .
H8A H -0.0720 0.7529 0.5515 0.051 Uiso 0.457(3) calc A 2 R
H8B H 0.1012 0.6603 0.4952 0.051 Uiso 0.457(3) calc A 2 R
C8A C 0.1269(5) 0.6860(6) 0.5670(4) 0.0428(8) Uani 0.543(3) d A 1 .
H8AA H 0.1874 0.6182 0.5028 0.051 Uiso 0.543(3) calc A 1 R
H8AB H -0.0020 0.6928 0.5459 0.051 Uiso 0.543(3) calc A 1 R
C9 C 0.1626(9) 0.8909(11) 0.5702(8) 0.0385(11) Uani 0.457(3) d A 2 D
H9 H 0.1315 0.9756 0.5115 0.046 Uiso 0.457(3) calc A 2 R
C9A C 0.2000(8) 0.8524(9) 0.5609(7) 0.0385(11) Uani 0.543(3) d A 1 D
H9A H 0.1784 0.9161 0.4872 0.046 Uiso 0.543(3) calc A 1 R
C10 C 0.2949(2) 0.92168(16) 0.65108(12) 0.0345(3) Uani 1 d . . D
C11 C 0.34327(18) 0.81772(14) 0.76533(12) 0.0292(3) Uani 1 d A . .
H11A H 0.4757 0.8153 0.7791 0.035 Uiso 0.457(3) calc A 2 R
H11 H 0.4725 0.8394 0.7814 0.035 Uiso 0.543(3) calc A 1 R
C12 C 0.24401(15) 0.87333(13) 0.88139(11) 0.0221(3) Uani 1 d . . .
H12 H 0.1126 0.8647 0.8656 0.027 Uiso 1 calc A . R
C13 C 0.14544(18) 0.85587(18) 1.20645(12) 0.0358(3) Uani 1 d . . .
H13A H 0.1287 0.7455 1.2348 0.043 Uiso 1 calc . . R
H13B H 0.1090 0.9453 1.2574 0.043 Uiso 1 calc . . R
C14 C 0.4045(6) 0.5649(6) 0.6411(5) 0.0394(7) Uani 0.457(3) d A 2 .
H14A H 0.3719 0.4512 0.6229 0.059 Uiso 0.457(3) calc A 2 GR
H14B H 0.5259 0.5659 0.6756 0.059 Uiso 0.457(3) calc A 2 GR
H14C H 0.4005 0.6316 0.5639 0.059 Uiso 0.457(3) calc A 2 GR
C14A C 0.4826(5) 0.5610(5) 0.6683(4) 0.0394(7) Uani 0.543(3) d A 1 .
H14D H 0.4771 0.6193 0.5875 0.059 Uiso 0.543(3) calc A 1 GR
H14E H 0.4686 0.4424 0.6557 0.059 Uiso 0.543(3) calc A 1 GR
H14F H 0.5986 0.5803 0.7074 0.059 Uiso 0.543(3) calc A 1 GR
C15 C 0.3831(2) 1.08643(16) 0.63915(13) 0.0381(3) Uani 1 d A . .
H15A H 0.3506 1.1538 0.7112 0.057 Uiso 1 calc . . GR
H15B H 0.3428 1.1425 0.5623 0.057 Uiso 1 calc . . GR
H15C H 0.5135 1.0704 0.6362 0.057 Uiso 1 calc . . GR
O1 O 0.28017(10) 1.04320(9) 0.91793(7) 0.0227(2) Uani 1 d A . .
O2 O 0.23315(14) 1.18577(12) 1.09274(9) 0.0402(3) Uani 1 d . . .

loop_
_atom_site_aniso_label
_atom_site_aniso_U_11
_atom_site_aniso_U_22
_atom_site_aniso_U_33
_atom_site_aniso_U_23
_atom_site_aniso_U_13
_atom_site_aniso_U_12
C1 0.0238(6) 0.0292(6) 0.0249(6) -0.0022(5) 0.0019(4) -0.0036(4)
C2 0.0211(5) 0.0312(6) 0.0233(6) 0.0019(5) -0.0029(4) -0.0028(4)
C3 0.0245(6) 0.0253(6) 0.0268(6) 0.0053(5) 0.0035(4) 0.0002(4)
C4 0.0557(8) 0.0222(6) 0.0370(7) 0.0067(5) 0.0128(6) -0.0051(6)
C5 0.048(3) 0.0186(6) 0.037(3) 0.0035(13) 0.005(2) 0.002(2)
C5A 0.048(3) 0.0186(6) 0.037(3) 0.0035(13) 0.005(2) 0.002(2)
C6 0.035(3) 0.0190(10) 0.0255(18) -0.0011(10) -0.0009(19) -0.0005(19)
C6A 0.035(3) 0.0190(10) 0.0255(18) -0.0011(10) -0.0009(19) -0.0005(19)
C7 0.045(3) 0.0252(18) 0.0347(10) -0.0026(11) -0.0048(18) -0.0105(15)
C7A 0.045(3) 0.0252(18) 0.0347(10) -0.0026(11) -0.0048(18) -0.0105(15)
C8 0.048(2) 0.047(2) 0.0343(9) -0.0062(13) -0.0071(18) -0.0126(16)
C8A 0.048(2) 0.047(2) 0.0343(9) -0.0062(13) -0.0071(18) -0.0126(16)
C9 0.067(3) 0.028(3) 0.0214(12) -0.0089(14) 0.0082(19) -0.0082(18)
C9A 0.067(3) 0.028(3) 0.0214(12) -0.0089(14) 0.0082(19) -0.0082(18)
C10 0.0531(8) 0.0283(6) 0.0222(6) -0.0018(5) 0.0068(6) -0.0104(6)
C11 0.0426(7) 0.0190(6) 0.0260(6) -0.0016(4) 0.0091(5) -0.0047(5)
C12 0.0255(6) 0.0178(5) 0.0231(6) -0.0004(4) 0.0021(4) -0.0048(4)
C13 0.0379(7) 0.0428(7) 0.0263(7) 0.0054(5) 0.0023(5) -0.0009(6)
C14 0.055(2) 0.0243(8) 0.0386(18) -0.0053(10) 0.0093(16) 0.0041(17)
C14A 0.055(2) 0.0243(8) 0.0386(18) -0.0053(10) 0.0093(16) 0.0041(17)
C15 0.0594(9) 0.0280(6) 0.0269(7) 0.0046(5) 0.0034(6) -0.0106(6)
O1 0.0271(4) 0.0184(4) 0.0227(4) -0.0011(3) 0.0025(3) -0.0029(3)
O2 0.0551(6) 0.0319(5) 0.0342(5) -0.0111(4) 0.0122(4) -0.0096(4)

loop_
_atom_type_symbol
_atom_type_description
_atom_type_scat_dispersion_real
_atom_type_scat_dispersion_imag
_atom_type_scat_source
C C 0.0181 0.0091 'International Tables Vol C Tables 4.2.6.8 and 6.1.1.4'
H H 0.0000 0.0000 'International Tables Vol C Tables 4.2.6.8 and 6.1.1.4'
O O 0.0492 0.0322 'International Tables Vol C Tables 4.2.6.8 and 6.1.1.4'

loop_
_exptl_crystal_face_index_h
_exptl_crystal_face_index_k
_exptl_crystal_face_index_l
_exptl_crystal_face_perp_dist
_exptl_oxdiff_crystal_face_indexfrac_h
_exptl_oxdiff_crystal_face_indexfrac_k
_exptl_oxdiff_crystal_face_indexfrac_l
_exptl_oxdiff_crystal_face_x
_exptl_oxdiff_crystal_face_y
_exptl_oxdiff_crystal_face_z
-5 -2 0 0.1119 -4.9982 -1.9966 0.0084 -1.0588 -0.1564 0.2245
0 -1 7 0.0117 0.0029 -1.0023 6.9967 -0.1746 0.9876 0.2251
0 1 -7 0.0167 -0.0029 1.0023 -6.9967 0.1746 -0.9876 -0.2251
-2 5 -1 0.0543 -1.9989 5.0034 -1.0033 -0.2623 -0.1633 -1.0086
5 1 1 0.0947 4.9985 0.9961 0.9922 1.0132 0.2914 -0.0308
-2 -5 0 0.0638 -1.9998 -4.9999 0.0086 -0.5247 -0.0926 0.8814
0 -3 -6 0.0511 -0.0030 -2.9991 -5.9924 0.0568 -0.8740 0.5340

loop_
_geom_angle_atom_site_label_1
_geom_angle_atom_site_label_2
_geom_angle_atom_site_label_3
_geom_angle
O1 C1 C2 109.02(10)
O2 C1 C2 129.23(12)
O2 C1 O1 121.74(11)
C3 C2 C1 104.94(10)
C13 C2 C1 123.26(12)
C13 C2 C3 131.74(12)
C2 C3 H3 108.2
C2 C3 C4 122.59(10)
C2 C3 C12 100.07(9)
C4 C3 H3 108.2
C4 C3 C12 108.67(10)
C12 C3 H3 108.2
C3 C4 H4BC 109.8
C3 C4 H4BD 109.8
C3 C4 H4AA 111.2
C3 C4 H4AB 111.2
C3 C4 C5 109.6(4)
C3 C4 C5A 103.0(3)
H4BC C4 H4BD 108.2
H4BC C4 H4AA 17.2
H4BC C4 H4AB 94.8
H4BD C4 H4AA 121.4
H4BD C4 H4AB 14.4
H4AA C4 H4AB 109.1
C5 C4 H4BC 109.8
C5 C4 H4BD 109.8
C5 C4 H4AA 93.8
C5 C4 H4AB 120.7
C5 C4 C5A 17.4(3)
C5A C4 H4BC 126.8
C5A C4 H4BD 98.2
C5A C4 H4AA 111.2
C5A C4 H4AB 111.2
C4 C5 H5A 107.6
C4 C5 H5B 107.6
C4 C5 C6 119.1(7)
H5A C5 H5B 107.0
C6 C5 H5A 107.6
C6 C5 H5B 107.6
C4 C5A H5AA 109.1
C4 C5A H5AB 109.1
H5AA C5A H5AB 107.8
C6A C5A C4 112.4(5)
C6A C5A H5AA 109.1
C6A C5A H5AB 109.1
C5 C6 C11 108.3(5)
C7 C6 C5 110.0(5)
C7 C6 C11 114.9(4)
C7 C6 C14 110.7(5)
C14 C6 C5 107.2(5)
C14 C6 C11 105.4(5)
C5A C6A C11 115.4(5)
C5A C6A C14A 107.0(4)
C7A C6A C5A 109.7(4)
C7A C6A C11 104.8(3)
C7A C6A C14A 110.5(4)
C14A C6A C11 109.5(4)
C6 C7 H7A 109.0
C6 C7 H7B 109.0
H7A C7 H7B 107.8
C8 C7 C6 112.8(5)
C8 C7 H7A 109.0
C8 C7 H7B 109.0
C6A C7A H7AA 109.0
C6A C7A H7AB 109.0
C6A C7A C8A 112.8(4)
H7AA C7A H7AB 107.8
C8A C7A H7AA 109.0
C8A C7A H7AB 109.0
C7 C8 H8A 109.7
C7 C8 H8B 109.7
C7 C8 C9 109.7(5)
H8A C8 H8B 108.2
C9 C8 H8A 109.7
C9 C8 H8B 109.7
C7A C8A H8AA 108.6
C7A C8A H8AB 108.6
H8AA C8A H8AB 107.6
C9A C8A C7A 114.6(4)
C9A C8A H8AA 108.6
C9A C8A H8AB 108.6
C8 C9 H9 117.4
C10 C9 C8 125.1(8)
C10 C9 H9 117.4
C8A C9A H9A 117.4
C10 C9A C8A 125.1(6)
C10 C9A H9A 117.4
C9 C10 C11 125.8(5)
C9 C10 C15 117.0(5)
C9A C10 C9 18.4(4)
C9A C10 C11 118.3(4)
C9A C10 C15 124.5(4)
C15 C10 C11 116.41(11)
C6 C11 H11A 111.0
C6 C11 H11 122.4
C6A C11 C6 17.5(2)
C6A C11 H11A 94.2
C6A C11 H11 105.5
C10 C11 C6 105.1(2)
C10 C11 C6A 117.3(2)
C10 C11 H11A 111.0
C10 C11 H11 105.5
H11A C11 H11 11.4
C12 C11 C6 106.0(3)
C12 C11 C6A 109.5(2)
C12 C11 C10 112.41(10)
C12 C11 H11A 111.0
C12 C11 H11 105.5
C3 C12 H12 108.1
C11 C12 C3 113.88(10)
C11 C12 H12 108.1
O1 C12 C3 103.77(9)
O1 C12 C11 114.56(9)
O1 C12 H12 108.1
C2 C13 H13A 120.0
C2 C13 H13B 120.0
H13A C13 H13B 120.0
C6 C14 H14A 109.5
C6 C14 H14B 109.5
C6 C14 H14C 109.5
H14A C14 H14B 109.5
H14A C14 H14C 109.5
H14B C14 H14C 109.5
C10 C15 H15A 109.5
C10 C15 H15B 109.5
C10 C15 H15C 109.5
H15A C15 H15B 109.5
H15A C15 H15C 109.5
H15B C15 H15C 109.5
C1 O1 C12 107.42(8)

loop_
_geom_bond_atom_site_label_1
_geom_bond_atom_site_label_2
_geom_bond_distance
C1 C2 1.4959(17)
C1 O1 1.3588(14)
C1 O2 1.2031(16)
C2 C3 1.4933(17)
C2 C13 1.3235(18)
C3 H3 1.0000
C3 C4 1.5089(17)
C3 C12 1.5158(15)
C4 H4BC 0.9900
C4 H4BD 0.9900
C4 H4AA 0.9900
C4 H4AB 0.9900
C4 C5 1.536(11)
C4 C5A 1.563(9)
C5 H5A 0.9900
C5 H5B 0.9900
C5 C6 1.559(11)
C5A H5AA 0.9900
C5A H5AB 0.9900
C5A C6A 1.539(9)
C6 C7 1.532(5)
C6 C11 1.603(8)
C6 C14 1.535(9)
C6A C7A 1.530(5)
C6A C11 1.570(6)
C6A C14A 1.548(7)
C7 H7A 0.9900
C7 H7B 0.9900
C7 C8 1.508(8)
C7A H7AA 0.9900
C7A H7AB 0.9900
C7A C8A 1.538(6)
C8 H8A 0.9900
C8 H8B 0.9900
C8 C9 1.554(11)
C8A H8AA 0.9900
C8A H8AB 0.9900
C8A C9A 1.464(9)
C9 H9 0.9500
C9 C10 1.346(4)
C9A H9A 0.9500
C9A C10 1.337(3)
C10 C11 1.5156(18)
C10 C15 1.5022(17)
C11 H11A 1.0000
C11 H11 1.0000
C11 C12 1.5147(16)
C12 H12 1.0000
C12 O1 1.4675(13)
C13 H13A 0.9500
C13 H13B 0.9500
C14 H14A 0.9800
C14 H14B 0.9800
C14 H14C 0.9800
C14A H14D 0.9800
C14A H14E 0.9800
C14A H14F 0.9800
C15 H15A 0.9800
C15 H15B 0.9800
C15 H15C 0.9800

loop_
_geom_torsion_atom_site_label_1
_geom_torsion_atom_site_label_2
_geom_torsion_atom_site_label_3
_geom_torsion_atom_site_label_4
_geom_torsion
C1 C2 C3 C4 -150.43(11)
C1 C2 C3 C12 -30.47(11)
C2 C1 O1 C12 12.53(12)
C2 C3 C4 C5 168.6(3)
C2 C3 C4 C5A -174.6(2)
C2 C3 C12 C11 163.15(10)
C2 C3 C12 O1 37.94(10)
C3 C4 C5 C6 -48.3(5)
C3 C4 C5A C6A -61.4(4)
C3 C12 O1 C1 -32.33(11)
C4 C3 C12 C11 -67.24(13)
C4 C3 C12 O1 167.55(9)
C4 C5 C6 C7 -78.6(7)
C4 C5 C6 C11 47.7(6)
C4 C5 C6 C14 160.9(5)
C4 C5A C6A C7A -69.8(6)
C4 C5A C6A C11 48.2(5)
C4 C5A C6A C14A 170.3(4)
C5 C4 C5A C6A 53.1(19)
C5 C6 C7 C8 -177.2(6)
C5 C6 C11 C6A 52.6(15)
C5 C6 C11 C10 -170.8(4)
C5 C6 C11 C12 -51.6(5)
C5A C4 C5 C6 -119(2)
C5A C6A C7A C8A -177.4(5)
C5A C6A C11 C6 -120.0(19)
C5A C6A C11 C10 -168.3(3)
C5A C6A C11 C12 -38.6(4)
C6 C7 C8 C9 -40.8(6)
C6 C11 C12 C3 65.5(2)
C6 C11 C12 O1 -175.24(19)
C6A C7A C8A C9A -41.2(5)
C6A C11 C12 C3 47.47(19)
C6A C11 C12 O1 166.72(16)
C7 C6 C11 C6A 176(2)
C7 C6 C11 C10 -47.4(6)
C7 C6 C11 C12 71.8(5)
C7 C8 C9 C10 18.2(9)
C7A C6A C11 C6 0.7(14)
C7A C6A C11 C10 -47.6(4)
C7A C6A C11 C12 82.1(4)
C7A C8A C9A C10 7.0(7)
C8 C9 C10 C9A 60(3)
C8 C9 C10 C11 -11.4(9)
C8 C9 C10 C15 179.0(5)
C8A C9A C10 C9 -115(3)
C8A C9A C10 C11 4.6(7)
C8A C9A C10 C15 174.2(4)
C9 C10 C11 C6 24.1(5)
C9 C10 C11 C6A 37.5(5)
C9 C10 C11 C12 -90.8(4)
C9A C10 C11 C6 4.2(4)
C9A C10 C11 C6A 17.7(4)
C9A C10 C11 C12 -110.6(3)
C10 C11 C12 C3 179.78(10)
C10 C11 C12 O1 -60.96(14)
C11 C6 C7 C8 60.3(7)
C11 C6A C7A C8A 58.2(5)
C11 C12 O1 C1 -157.11(10)
C12 C3 C4 C5 52.8(3)
C12 C3 C4 C5A 69.6(2)
C13 C2 C3 C4 26.8(2)
C13 C2 C3 C12 146.80(14)
C14 C6 C7 C8 -58.9(6)
C14 C6 C11 C6A -61.8(15)
C14 C6 C11 C10 74.8(3)
C14 C6 C11 C12 -166.0(3)
C14A C6A C7A C8A -59.6(5)
C14A C6A C11 C6 119.2(18)
C14A C6A C11 C10 70.9(3)
C14A C6A C11 C12 -159.4(2)
C15 C10 C11 C6 -166.2(3)
C15 C10 C11 C6A -152.7(2)
C15 C10 C11 C12 78.94(15)
O1 C1 C2 C3 12.39(12)
O1 C1 C2 C13 -165.18(12)
O2 C1 C2 C3 -166.59(13)
O2 C1 C2 C13 15.8(2)
O2 C1 O1 C12 -168.40(11)
